data_4135608
loop_
_publ_author_name
'Benz, Maximilian'
'Klap\"otke, Thomas M'
'Krumm, Burkhard'
'Lommel, Marcus'
'Stierstorfer, J\"org'

_publ_section_title
;
 Nitrocarbamoyl Azide O<sub>2</sub>NN(H)C(O)N<sub>3</sub>: A Stable but
 Highly Energetic Member of the Carbonyl Azide Family.
;
_journal_issue 3
_journal_name_full 'Journal of the American Chemical Society'
_journal_page_first 1323
_journal_page_last 1327
_journal_paper_doi 10.1021/jacs.0c12507
_journal_volume 143
_journal_year 2021
_chemical_formula_moiety 'C2 H4 N2 O4'
_chemical_formula_sum 'C2 H4 N2 O4'
_chemical_formula_weight 120.07
_chemical_name_common 'methyl nitrocarbamate'
_chemical_name_systematic 'methyl nitrocarbamate'
_space_group_IT_number 2
_space_group_name_Hall '-P 1'
_space_group_name_H-M_alt 'P -1'
_symmetry_cell_setting triclinic
_symmetry_Int_Tables_number 2
_symmetry_space_group_name_Hall '-P 1'
_symmetry_space_group_name_H-M 'P -1'
_atom_sites_solution_hydrogens difmap
_atom_sites_solution_primary difmap
_audit_creation_date 2020-09-03
_audit_creation_method SHELXL-2018/3
_audit_update_record 2020-10-01
_cell_angle_alpha 99.142(12)
_cell_angle_beta 90.045(12)
_cell_angle_gamma 103.622(12)
_cell_formula_units_Z 4
_cell_length_a 7.6411(10)
_cell_length_b 7.7969(11)
_cell_length_c 8.3332(13)
_cell_measurement_reflns_used 801
_cell_measurement_temperature 110(2)
_cell_measurement_theta_max 30.4310
_cell_measurement_theta_min 2.5600
_cell_volume 475.99(12)
_computing_cell_refinement 'CrysAlisPro 1.171.40.82a (Rigaku OD, 2020)'
_computing_data_collection 'CrysAlisPro 1.171.40.82a (Rigaku OD, 2020)'
_computing_data_reduction 'CrysAlisPro 1.171.40.82a (Rigaku OD, 2020)'
_computing_molecular_graphics 'Diamond 2.1c, Crystal Impact GbR'
_computing_publication_material 'Encifer 1.5.1, CCDC 2014'
_computing_structure_refinement 'SHELXL-2018/3 (Sheldrick, 2018)'
_computing_structure_solution SIR-92
_diffrn_ambient_temperature 110(2)
_diffrn_detector 'CCD plate'
_diffrn_detector_area_resol_mean 15.9809
_diffrn_detector_type Sapphire3
_diffrn_measured_fraction_theta_full 0.998
_diffrn_measured_fraction_theta_max 0.998
_diffrn_measurement_details
;
List of Runs (angles in degrees, time in seconds):

  # Type    Start    End  Width  t~exp~   \w     \q     \k     \f   Frames
--------------------------------------------------------------------------
  1  \w    -41.00  52.00   1.00   47.00    --   29.64 -57.00  30.00   93
  2  \w    -19.00  72.00   1.00   47.00    --   29.64 -99.00 -90.00   91
  3  \w      6.00  99.00   1.00   47.00    --   29.64  57.00-180.00   93
  4  \w     81.00 112.00   1.00   47.00    --   29.64-178.00 120.00   31
  5  \w    -44.00  45.00   1.00   47.00    --   29.64 -37.00 -90.00   89
;
_diffrn_measurement_device 'four-circle diffractometer'
_diffrn_measurement_device_type 'Xcalibur, Sapphire3'
_diffrn_measurement_method '\w scans'
_diffrn_orient_matrix_UB_11 -0.0533045000
_diffrn_orient_matrix_UB_12 0.0519306000
_diffrn_orient_matrix_UB_13 -0.0302058000
_diffrn_orient_matrix_UB_21 -0.0059700000
_diffrn_orient_matrix_UB_22 0.0445931000
_diffrn_orient_matrix_UB_23 0.0801806000
_diffrn_orient_matrix_UB_31 0.0791227000
_diffrn_orient_matrix_UB_32 0.0657092000
_diffrn_orient_matrix_UB_33 -0.0101498000
_diffrn_radiation_monochromator graphite
_diffrn_radiation_probe x-ray
_diffrn_radiation_type MoK\a
_diffrn_radiation_wavelength 0.71073
_diffrn_reflns_av_R_equivalents 0.0172
_diffrn_reflns_av_sigmaI/netI 0.0381
_diffrn_reflns_av_unetI/netI 0.0314
_diffrn_reflns_Laue_measured_fraction_full 0.998
_diffrn_reflns_Laue_measured_fraction_max 0.998
_diffrn_reflns_limit_h_max 9
_diffrn_reflns_limit_h_min -9
_diffrn_reflns_limit_k_max 9
_diffrn_reflns_limit_k_min -6
_diffrn_reflns_limit_l_max 8
_diffrn_reflns_limit_l_min -10
_diffrn_reflns_number 3157
_diffrn_reflns_point_group_measured_fraction_full 0.998
_diffrn_reflns_point_group_measured_fraction_max 0.998
_diffrn_reflns_theta_full 25.242
_diffrn_reflns_theta_max 26.358
_diffrn_reflns_theta_min 2.725
_diffrn_source 'fine-focus sealed X-ray tube'
_exptl_absorpt_coefficient_mu 0.164
_exptl_absorpt_correction_T_max 1.00000
_exptl_absorpt_correction_T_min 0.57409
_exptl_absorpt_correction_type multi-scan
_exptl_absorpt_process_details
;
CrysAlisPro 1.171.40.82a (Rigaku Oxford Diffraction, 2020)
Empirical absorption correction using spherical harmonics,
implemented in SCALE3 ABSPACK scaling algorithm.
;
_exptl_crystal_colour colorless
_exptl_crystal_density_diffrn 1.676
_exptl_crystal_description plate
_exptl_crystal_F_000 248
_exptl_crystal_size_max 0.50
_exptl_crystal_size_mid 0.50
_exptl_crystal_size_min 0.05
_refine_diff_density_max 0.314
_refine_diff_density_min -0.344
_refine_diff_density_rms 0.062
_refine_ls_extinction_method none
_refine_ls_goodness_of_fit_ref 1.045
_refine_ls_hydrogen_treatment refall
_refine_ls_matrix_type full
_refine_ls_number_parameters 177
_refine_ls_number_reflns 1947
_refine_ls_number_restraints 0
_refine_ls_restrained_S_all 1.045
_refine_ls_R_factor_all 0.0667
_refine_ls_R_factor_gt 0.0489
_refine_ls_shift/su_max 0.000
_refine_ls_shift/su_mean 0.000
_refine_ls_structure_factor_coef Fsqd
_refine_ls_weighting_details 'w=1/[\s^2^(Fo^2^)+(0.0888P)^2^+0.0051P] where P=(Fo^2^+2Fc^2^)/3'
_refine_ls_weighting_scheme calc
_refine_ls_wR_factor_gt 0.1332
_refine_ls_wR_factor_ref 0.1484
_reflns_Friedel_coverage 0.000
_reflns_number_gt 1449
_reflns_number_total 1947
_reflns_threshold_expression 'I > 2\s(I)'
_cod_data_source_file ja0c12507_si_001.cif
_cod_data_source_block px309
_cod_database_code 4135608
_shelx_space_group_comment
;
The symmetry employed for this shelxl refinement is uniquely defined
by the following loop, which should always be used as a source of
symmetry information in preference to the above space-group names.
They are only intended as comments.
;
_shelx_estimated_absorpt_t_min 0.960
_shelx_estimated_absorpt_t_max 0.987

loop_
_space_group_symop_operation_xyz
'x, y, z'
'-x, -y, -z'

loop_
_atom_site_label
_atom_site_type_symbol
_atom_site_fract_x
_atom_site_fract_y
_atom_site_fract_z
_atom_site_U_iso_or_equiv
_atom_site_adp_type
_atom_site_occupancy
_atom_site_site_symmetry_order
_atom_site_calc_flag
_atom_site_refinement_flags_posn
_atom_site_refinement_flags_adp
_atom_site_refinement_flags_occupancy
_atom_site_disorder_assembly
_atom_site_disorder_group
O6 O 0.80598(17) 0.98936(18) 0.29462(16) 0.0284(4) Uani 1 1 d . . . . .
O5 O 0.58500(17) 0.81415(18) 0.41616(18) 0.0313(4) Uani 1 1 d . . . . .
O1 O 0.91431(17) 0.63164(19) 0.41624(17) 0.0326(4) Uani 1 1 d . . . . .
O2 O 0.69642(18) 0.38436(19) 0.32622(16) 0.0316(4) Uani 1 1 d . . . . .
O7 O 0.60134(18) 0.9359(2) 0.73502(17) 0.0360(4) Uani 1 1 d . . . . .
O4 O 0.6603(2) 0.5523(2) 0.84147(18) 0.0396(4) Uani 1 1 d . . . . .
O3 O 0.87663(19) 0.7302(2) 0.73581(19) 0.0391(4) Uani 1 1 d . . . . .
O8 O 0.8132(2) 1.1735(2) 0.81397(19) 0.0431(4) Uani 1 1 d . . . . .
C1 C 0.7863(2) 0.5149(2) 0.4367(2) 0.0226(4) Uani 1 1 d . . . . .
C3 C 0.7122(2) 0.9393(2) 0.4194(2) 0.0225(4) Uani 1 1 d . . . . .
C4 C 0.7485(4) 0.8795(4) 0.1373(3) 0.0373(6) Uani 1 1 d . . . . .
C2 C 0.7564(4) 0.3779(4) 0.1613(3) 0.0390(6) Uani 1 1 d . . . . .
N2 N 0.7519(2) 0.5995(2) 0.7284(2) 0.0278(4) Uani 1 1 d . . . . .
N4 N 0.7285(2) 1.0531(2) 0.7111(2) 0.0266(4) Uani 1 1 d . . . . .
N1 N 0.7025(2) 0.4902(2) 0.58181(19) 0.0248(4) Uani 1 1 d . . . . .
N3 N 0.7901(2) 1.0581(2) 0.55543(19) 0.0246(4) Uani 1 1 d . . . . .
H4C H 0.823(4) 0.942(4) 0.064(4) 0.073(9) Uiso 1 1 d . . . . .
H4B H 0.767(5) 0.764(5) 0.125(4) 0.093(12) Uiso 1 1 d . . . . .
H4A H 0.637(5) 0.877(4) 0.102(4) 0.082(10) Uiso 1 1 d . . . . .
H1 H 0.612(3) 0.413(3) 0.593(3) 0.033(6) Uiso 1 1 d . . . . .
H3 H 0.878(3) 1.144(3) 0.552(3) 0.034(6) Uiso 1 1 d . . . . .
H2A H 0.673(5) 0.284(5) 0.095(4) 0.098(12) Uiso 1 1 d . . . . .
H2C H 0.737(5) 0.466(5) 0.114(4) 0.092(12) Uiso 1 1 d . . . . .
H2B H 0.869(5) 0.381(5) 0.147(4) 0.107(13) Uiso 1 1 d . . . . .

loop_
_atom_site_aniso_label
_atom_site_aniso_U_11
_atom_site_aniso_U_22
_atom_site_aniso_U_33
_atom_site_aniso_U_23
_atom_site_aniso_U_13
_atom_site_aniso_U_12
O6 0.0265(7) 0.0259(8) 0.0273(7) 0.0022(6) 0.0017(6) -0.0033(6)
O5 0.0236(7) 0.0220(8) 0.0415(8) 0.0054(6) -0.0024(6) -0.0079(6)
O1 0.0226(7) 0.0274(8) 0.0444(9) 0.0126(7) 0.0036(6) -0.0052(6)
O2 0.0316(8) 0.0291(8) 0.0273(7) 0.0011(6) 0.0033(6) -0.0042(6)
O7 0.0279(8) 0.0377(9) 0.0404(9) 0.0166(7) 0.0076(6) -0.0029(7)
O4 0.0470(9) 0.0392(10) 0.0286(8) 0.0057(7) 0.0008(7) 0.0023(7)
O3 0.0294(8) 0.0266(8) 0.0499(9) -0.0057(7) -0.0068(6) -0.0077(7)
O8 0.0460(9) 0.0406(10) 0.0303(8) -0.0055(7) 0.0077(7) -0.0066(8)
C1 0.0181(9) 0.0184(10) 0.0319(10) 0.0079(8) 0.0004(7) 0.0026(7)
C3 0.0172(8) 0.0191(10) 0.0307(10) 0.0068(8) -0.0007(7) 0.0015(7)
C4 0.0415(13) 0.0359(14) 0.0283(11) -0.0026(10) -0.0021(9) 0.0021(11)
C2 0.0423(14) 0.0456(15) 0.0285(11) 0.0076(11) 0.0068(10) 0.0082(12)
N2 0.0248(8) 0.0249(9) 0.0320(9) 0.0028(7) -0.0042(7) 0.0036(7)
N4 0.0229(8) 0.0253(9) 0.0314(9) 0.0075(7) 0.0023(7) 0.0034(7)
N1 0.0203(8) 0.0197(9) 0.0281(9) 0.0013(7) -0.0001(7) -0.0061(7)
N3 0.0194(8) 0.0212(9) 0.0282(9) 0.0042(7) 0.0015(6) -0.0050(7)

loop_
_atom_type_symbol
_atom_type_description
_atom_type_scat_dispersion_real
_atom_type_scat_dispersion_imag
_atom_type_scat_source
C C 0.0033 0.0016 'International Tables Vol C Tables 4.2.6.8 and 6.1.1.4'
H H 0.0000 0.0000 'International Tables Vol C Tables 4.2.6.8 and 6.1.1.4'
N N 0.0061 0.0033 'International Tables Vol C Tables 4.2.6.8 and 6.1.1.4'
O O 0.0106 0.0060 'International Tables Vol C Tables 4.2.6.8 and 6.1.1.4'

loop_
_geom_angle_atom_site_label_1
_geom_angle_atom_site_label_2
_geom_angle_atom_site_label_3
_geom_angle
_geom_angle_site_symmetry_1
_geom_angle_site_symmetry_3
_geom_angle_publ_flag
C3 O6 C4 115.94(16) . . ?
C1 O2 C2 117.36(16) . . ?
O1 C1 O2 127.14(18) . . ?
O1 C1 N1 127.14(19) . . ?
O2 C1 N1 105.73(14) . . ?
O5 C3 O6 127.01(18) . . ?
O5 C3 N3 126.45(18) . . ?
O6 C3 N3 106.54(15) . . ?
O6 C4 H4C 103(2) . . ?
O6 C4 H4B 116(2) . . ?
H4C C4 H4B 108(3) . . ?
O6 C4 H4A 115(2) . . ?
H4C C4 H4A 103(3) . . ?
H4B C4 H4A 111(3) . . ?
O2 C2 H2A 108(2) . . ?
O2 C2 H2C 113(2) . . ?
H2A C2 H2C 97(3) . . ?
O2 C2 H2B 117(2) . . ?
H2A C2 H2B 116(3) . . ?
H2C C2 H2B 104(3) . . ?
O3 N2 O4 126.39(18) . . ?
O3 N2 N1 119.33(16) . . ?
O4 N2 N1 114.28(16) . . ?
O7 N4 O8 125.96(17) . . ?
O7 N4 N3 119.85(17) . . ?
O8 N4 N3 114.18(15) . . ?
N2 N1 C1 124.99(15) . . ?
N2 N1 H1 108.9(16) . . ?
C1 N1 H1 126.0(16) . . ?
C3 N3 N4 124.38(15) . . ?
C3 N3 H3 123.3(16) . . ?
N4 N3 H3 112.2(16) . . ?

loop_
_geom_bond_atom_site_label_1
_geom_bond_atom_site_label_2
_geom_bond_distance
_geom_bond_site_symmetry_2
_geom_bond_publ_flag
O6 C3 1.321(2) . ?
O6 C4 1.452(3) . ?
O5 C3 1.201(2) . ?
O1 C1 1.202(2) . ?
O2 C1 1.314(2) . ?
O2 C2 1.446(3) . ?
O7 N4 1.208(2) . ?
O4 N2 1.226(2) . ?
O3 N2 1.214(2) . ?
O8 N4 1.221(2) . ?
C1 N1 1.388(2) . ?
C3 N3 1.379(3) . ?
C4 H4C 0.95(3) . ?
C4 H4B 0.93(4) . ?
C4 H4A 0.90(3) . ?
C2 H2A 0.95(4) . ?
C2 H2C 0.88(4) . ?
C2 H2B 0.86(4) . ?
N2 N1 1.371(2) . ?
N4 N3 1.384(2) . ?
N1 H1 0.82(2) . ?
N3 H3 0.83(3) . ?

loop_
_geom_contact_atom_site_label_1
_geom_contact_atom_site_label_2
_geom_contact_distance
_geom_contact_site_symmetry_1
_geom_contact_site_symmetry_2
_geom_contact_publ_flag
? ? ? ? ? ?

loop_
_geom_hbond_atom_site_label_D
_geom_hbond_atom_site_label_H
_geom_hbond_atom_site_label_A
_geom_hbond_distance_DH
_geom_hbond_distance_HA
_geom_hbond_distance_DA
_geom_hbond_angle_DHA
_geom_hbond_site_symmetry_A
? ? ? ? ? ? ? ?

loop_
_geom_torsion_atom_site_label_1
_geom_torsion_atom_site_label_2
_geom_torsion_atom_site_label_3
_geom_torsion_atom_site_label_4
_geom_torsion
_geom_torsion_site_symmetry_1
_geom_torsion_site_symmetry_2
_geom_torsion_site_symmetry_3
_geom_torsion_site_symmetry_4
_geom_torsion_publ_flag
C2 O2 C1 O1 0.2(3) . . . . ?
C2 O2 C1 N1 -179.92(17) . . . . ?
C4 O6 C3 O5 -0.5(3) . . . . ?
C4 O6 C3 N3 178.97(17) . . . . ?
O3 N2 N1 C1 0.9(3) . . . . ?
O4 N2 N1 C1 -179.51(17) . . . . ?
O1 C1 N1 N2 1.1(3) . . . . ?
O2 C1 N1 N2 -178.78(16) . . . . ?
O5 C3 N3 N4 -1.8(3) . . . . ?
O6 C3 N3 N4 178.69(16) . . . . ?
O7 N4 N3 C3 2.2(3) . . . . ?
O8 N4 N3 C3 -177.98(18) . . . . ?
